data_7202861
loop_
_publ_author_name
'Zhuang, Wenjuan'
'Zheng, Xiangjun'
'Li, Licun'
'Liao, Daizheng'
'Ma, Hui'
'Jin, Linpei'

_publ_section_title
;
 Structural diversity and properties of M(ii) 4-carboxyl phenoxyacetate
 complexes with 0D-, 1D-, 2D- and 3D M-cpoa framework
;
_journal_issue 8
_journal_name_full CrystEngComm
_journal_page_first 653
_journal_paper_doi 10.1039/b703429f
_journal_volume 9
_journal_year 2007
_chemical_formula_sum 'C38 H30 Co N4 O10'
_chemical_formula_weight 761.59
_chemical_name_systematic
;
?
;
_space_group_IT_number 2
_symmetry_cell_setting triclinic
_symmetry_space_group_name_Hall '-P 1'
_symmetry_space_group_name_H-M 'P -1'
_atom_sites_solution_hydrogens geom
_atom_sites_solution_primary direct
_atom_sites_solution_secondary difmap
_audit_creation_method SHELXL-97
_cell_angle_alpha 91.954(6)
_cell_angle_beta 95.509(6)
_cell_angle_gamma 99.022(5)
_cell_formula_units_Z 1
_cell_length_a 4.7808(16)
_cell_length_b 9.229(3)
_cell_length_c 18.829(7)
_cell_measurement_reflns_used 1511
_cell_measurement_temperature 294(2)
_cell_measurement_theta_max 0.00
_cell_measurement_theta_min 0.00
_cell_volume 815.7(5)
_computing_cell_refinement 'Bruker SMART'
_computing_data_collection 'Bruker SMART'
_computing_data_reduction 'Bruker SAINT'
_computing_molecular_graphics 'Bruker SHELXTL'
_computing_publication_material 'Bruker SHELXTL'
_computing_structure_refinement 'SHELXL-97 (Sheldrick, 1997)'
_computing_structure_solution 'SHELXS-97 (Sheldrick, 1990)'
_diffrn_ambient_temperature 294(2)
_diffrn_measured_fraction_theta_full 0.989
_diffrn_measured_fraction_theta_max 0.989
_diffrn_measurement_device_type 'CCD area detector'
_diffrn_measurement_method 'phi and omega scans'
_diffrn_radiation_monochromator graphite
_diffrn_radiation_source 'fine-focus sealed tube'
_diffrn_radiation_type MoK\a
_diffrn_radiation_wavelength 0.71073
_diffrn_reflns_av_R_equivalents 0.0284
_diffrn_reflns_av_sigmaI/netI 0.0588
_diffrn_reflns_limit_h_max 5
_diffrn_reflns_limit_h_min -5
_diffrn_reflns_limit_k_max 10
_diffrn_reflns_limit_k_min -9
_diffrn_reflns_limit_l_max 14
_diffrn_reflns_limit_l_min -22
_diffrn_reflns_number 4171
_diffrn_reflns_theta_full 25.01
_diffrn_reflns_theta_max 25.01
_diffrn_reflns_theta_min 1.09
_exptl_absorpt_coefficient_mu 0.597
_exptl_absorpt_correction_T_max 1.00000
_exptl_absorpt_correction_T_min 0.767035
_exptl_absorpt_correction_type multi-scan
_exptl_absorpt_process_details SADABS
_exptl_crystal_density_diffrn 1.550
_exptl_crystal_density_meas ?
_exptl_crystal_density_method 'not measured'
_exptl_crystal_F_000 393
_exptl_crystal_size_max 0.20
_exptl_crystal_size_mid 0.12
_exptl_crystal_size_min 0.10
_refine_diff_density_max 0.577
_refine_diff_density_min -0.486
_refine_diff_density_rms 0.080
_refine_ls_extinction_method none
_refine_ls_goodness_of_fit_ref 1.104
_refine_ls_hydrogen_treatment constr
_refine_ls_matrix_type full
_refine_ls_number_parameters 355
_refine_ls_number_reflns 2852
_refine_ls_number_restraints 9
_refine_ls_restrained_S_all 1.112
_refine_ls_R_factor_all 0.0757
_refine_ls_R_factor_gt 0.0544
_refine_ls_shift/su_max 0.001
_refine_ls_shift/su_mean 0.000
_refine_ls_structure_factor_coef Fsqd
_refine_ls_weighting_details 'calc w=1/[\s^2^(Fo^2^)+(0.0655P)^2^+0.8472P] where P=(Fo^2^+2Fc^2^)/3'
_refine_ls_weighting_scheme calc
_refine_ls_wR_factor_gt 0.1299
_refine_ls_wR_factor_ref 0.1450
_reflns_number_gt 2265
_reflns_number_total 2852
_reflns_threshold_expression >2sigma(I)
_cod_data_source_file b703429f.txt
_cod_data_source_block complex3
_cod_depositor_comments
;
The following automatic conversions were performed:
'_symmetry_cell_setting' value 'Triclinic' changed to 'triclinic'
according to '/home/saulius/struct/CIF-dictionaries/cif_core.dic'
dictionary named 'cif_core.dic' version 2.4.1 from
2010-06-29.

'_exptl_absorpt_correction_type' value 'MULTI-SCAN' changed
to 'multi-scan' according to
'/home/saulius/struct/CIF-dictionaries/cif_core.dic' dictionary named
'cif_core.dic' version 2.4.1 from 2010-06-29.

Automatic conversion script
Id: cif_fix_enum 1527 2010-12-29 10:47:43Z saulius 

The following automatic conversions were performed:

'_exptl_crystal_density_meas' value 'NONE' was changed to '?' - the
value is perceived as not measured.

Automatic conversion script
Id: cif_fix_values 3008 2015-01-20 13:52:24Z robertas 
;
_cod_original_sg_symbol_H-M P-1
_cod_database_code 7202861

loop_
_symmetry_equiv_pos_as_xyz
'x, y, z'
'-x, -y, -z'

loop_
_atom_site_label
_atom_site_type_symbol
_atom_site_fract_x
_atom_site_fract_y
_atom_site_fract_z
_atom_site_U_iso_or_equiv
_atom_site_adp_type
_atom_site_occupancy
_atom_site_symmetry_multiplicity
_atom_site_calc_flag
_atom_site_refinement_flags
_atom_site_disorder_assembly
_atom_site_disorder_group
Co1 Co 1.0000 0.0000 0.5000 0.0230(2) Uani 1 2 d S . .
O1 O 1.2719(5) 0.1822(3) 0.46811(13) 0.0294(6) Uani 1 1 d . . .
O2 O 1.7036(5) 0.1400(3) 0.51002(14) 0.0316(6) Uani 1 1 d . . .
O3 O 1.4942(6) 0.4464(3) 0.41662(14) 0.0355(7) Uani 1 1 d . A .
N1 N 0.8682(6) -0.0592(3) 0.38622(16) 0.0258(7) Uani 1 1 d . . .
C1 C 1.5372(7) 0.2141(4) 0.47852(18) 0.0229(8) Uani 1 1 d . . .
C2 C 1.6802(8) 0.3584(4) 0.4531(2) 0.0308(9) Uani 1 1 d . . .
H2A H 1.7837 0.4160 0.4941 0.037 Uiso 1 1 calc R . .
H2B H 1.8187 0.3378 0.4213 0.037 Uiso 1 1 calc R . .
C3 C 1.3879(8) 0.4065(4) 0.3479(2) 0.0307(9) Uani 1 1 d . . .
C4 C 1.155(2) 0.4637(10) 0.3208(5) 0.034(2) Uani 0.50 1 d P A 1
H4A H 1.0761 0.5273 0.3495 0.041 Uiso 0.50 1 calc PR A 1
C5 C 1.036(2) 0.4280(10) 0.2510(5) 0.038(2) Uani 0.50 1 d P A 1
H5 H 0.8702 0.4629 0.2345 0.045 Uiso 0.50 1 calc PR A 1
C4' C 1.306(2) 0.5225(12) 0.3086(5) 0.046(2) Uani 0.50 1 d P A 2
H4'A H 1.3263 0.6167 0.3295 0.055 Uiso 0.50 1 calc PR A 2
C5' C 1.192(2) 0.4929(15) 0.2371(6) 0.062(3) Uani 0.50 1 d P A 2
H5'A H 1.1402 0.5680 0.2095 0.074 Uiso 0.50 1 calc PR A 2
C6 C 1.1559(10) 0.3429(6) 0.2066(2) 0.0464(12) Uani 1 1 d D . .
C7 C 1.403(2) 0.2816(11) 0.2336(5) 0.040(2) Uani 0.50 1 d P A 1
H7A H 1.4834 0.2201 0.2043 0.048 Uiso 0.50 1 calc PR A 1
C8 C 1.518(2) 0.3157(10) 0.3037(5) 0.0347(19) Uani 0.50 1 d P A 1
H8A H 1.6793 0.2789 0.3215 0.042 Uiso 0.50 1 calc PR A 1
C7' C 1.234(3) 0.2439(13) 0.2457(5) 0.047(2) Uani 0.50 1 d P A 2
H7'A H 1.2131 0.1491 0.2254 0.056 Uiso 0.50 1 calc PR A 2
C8' C 1.346(2) 0.2676(10) 0.3160(4) 0.0355(19) Uani 0.50 1 d P A 2
H8'A H 1.3937 0.1894 0.3420 0.043 Uiso 0.50 1 calc PR A 2
C9 C 1.0251(12) 0.2989(8) 0.1312(3) 0.0696(18) Uani 1 1 d D A .
O4 O 1.000(3) 0.1791(15) 0.1016(10) 0.111(7) Uani 0.50 1 d PD A 1
O5 O 0.952(3) 0.4125(15) 0.1010(8) 0.135(8) Uani 0.50 1 d PD A 1
H5A H 0.8684 0.3891 0.0578 0.162 Uiso 0.50 1 d PRD A 1
O4' O 1.127(3) 0.2068(14) 0.0979(9) 0.083(5) Uani 0.50 1 d PD A 2
O5' O 0.814(2) 0.3594(15) 0.1089(6) 0.085(4) Uani 0.50 1 d PD A 2
H5A' H 0.7280 0.3241 0.0690 0.102 Uiso 0.50 1 d PRD A 2
C10 C 0.5986(16) -0.0463(9) 0.3559(4) 0.0303(17) Uani 0.50 1 d P B 1
H10A H 0.4724 -0.0134 0.3850 0.036 Uiso 0.50 1 calc PR B 1
C11 C 0.5084(17) -0.0801(9) 0.2847(4) 0.0356(19) Uani 0.50 1 d P B 1
H11A H 0.3293 -0.0641 0.2661 0.043 Uiso 0.50 1 calc PR B 1
C10' C 0.8715(16) 0.0426(9) 0.3367(4) 0.0305(17) Uani 0.50 1 d P B 2
H10B H 0.9394 0.1404 0.3506 0.037 Uiso 0.50 1 calc PR B 2
C11' C 0.7764(18) 0.0054(10) 0.2656(4) 0.039(2) Uani 0.50 1 d P B 2
H11B H 0.7742 0.0797 0.2335 0.047 Uiso 0.50 1 calc PR B 2
C12 C 0.6848(8) -0.1380(5) 0.2410(2) 0.0311(9) Uani 1 1 d . . .
C13 C 0.9544(17) -0.1526(10) 0.2720(4) 0.038(2) Uani 0.50 1 d P B 1
H13A H 1.0837 -0.1876 0.2445 0.046 Uiso 0.50 1 calc PR B 1
C14 C 1.0288(16) -0.1150(10) 0.3432(4) 0.036(2) Uani 0.50 1 d P B 1
H14A H 1.2075 -0.1303 0.3627 0.044 Uiso 0.50 1 calc PR B 1
C13' C 0.7042(17) -0.2433(9) 0.2939(5) 0.038(2) Uani 0.50 1 d P B 2
H13B H 0.6551 -0.3429 0.2811 0.045 Uiso 0.50 1 calc PR B 2
C14' C 0.7953(17) -0.1986(9) 0.3640(4) 0.0354(19) Uani 0.50 1 d P B 2
H14B H 0.8059 -0.2701 0.3973 0.042 Uiso 0.50 1 calc PR B 2
C15 C 0.5876(9) -0.1767(5) 0.16323(17) 0.036(8) Uani 0.50 1 d PG B 1
C16 C 0.3711(11) -0.1128(6) 0.1286(2) 0.047(3) Uani 0.50 1 d PG B 1
H16A H 0.2891 -0.0438 0.1530 0.057 Uiso 0.50 1 calc PR B 1
C17 C 0.2771(11) -0.1522(7) 0.0573(2) 0.065(5) Uani 0.50 1 d PG B 1
H17A H 0.1323 -0.1095 0.0342 0.078 Uiso 0.50 1 calc PR B 1
N2 N 0.3997(11) -0.2554(7) 0.02078(15) 0.087(6) Uani 0.50 1 d PG B 1
C18 C 0.6162(11) -0.3192(6) 0.0554(2) 0.045(2) Uani 0.50 1 d PG B 1
H18A H 0.6982 -0.3882 0.0310 0.054 Uiso 0.50 1 calc PR B 1
C19 C 0.7102(10) -0.2798(6) 0.1267(2) 0.041(2) Uani 0.50 1 d PG B 1
H19A H 0.8551 -0.3225 0.1498 0.049 Uiso 0.50 1 calc PR B 1
C15' C 0.5732(10) -0.1857(5) 0.16632(16) 0.048(9) Uani 0.50 1 d PG B 2
C16' C 0.4702(12) -0.0891(4) 0.1192(2) 0.079(5) Uani 0.50 1 d PG B 2
H16B H 0.4782 0.0089 0.1337 0.095 Uiso 0.50 1 calc PR B 2
C17' C 0.3552(12) -0.1391(6) 0.0505(2) 0.099(8) Uani 0.50 1 d PG B 2
H17B H 0.2862 -0.0745 0.0190 0.118 Uiso 0.50 1 calc PR B 2
N2' N 0.3432(11) -0.2857(6) 0.02889(19) 0.071(4) Uani 0.50 1 d PG B 2
C18' C 0.4463(14) -0.3823(4) 0.0760(3) 0.116(6) Uani 0.50 1 d PG B 2
H18B H 0.4383 -0.4803 0.0615 0.139 Uiso 0.50 1 calc PR B 2
C19' C 0.5613(13) -0.3323(5) 0.1447(2) 0.081(4) Uani 0.50 1 d PG B 2
H19B H 0.6302 -0.3969 0.1762 0.097 Uiso 0.50 1 calc PR B 2

loop_
_atom_site_aniso_label
_atom_site_aniso_U_11
_atom_site_aniso_U_22
_atom_site_aniso_U_33
_atom_site_aniso_U_23
_atom_site_aniso_U_13
_atom_site_aniso_U_12
Co1 0.0172(4) 0.0296(4) 0.0213(4) 0.0032(3) -0.0019(3) 0.0030(3)
O1 0.0192(13) 0.0340(15) 0.0339(15) 0.0056(12) -0.0034(11) 0.0042(11)
O2 0.0238(13) 0.0388(16) 0.0321(15) 0.0056(12) -0.0013(11) 0.0063(12)
O3 0.0481(17) 0.0282(15) 0.0289(15) 0.0031(12) -0.0023(12) 0.0058(13)
N1 0.0225(15) 0.0303(18) 0.0239(16) 0.0021(14) -0.0017(13) 0.0042(13)
C1 0.0214(18) 0.030(2) 0.0182(17) -0.0017(15) 0.0003(14) 0.0068(15)
C2 0.028(2) 0.035(2) 0.027(2) 0.0043(17) -0.0038(16) 0.0011(17)
C3 0.030(2) 0.033(2) 0.027(2) 0.0060(17) 0.0008(16) -0.0005(17)
C4 0.035(5) 0.037(5) 0.031(5) 0.005(4) 0.006(4) 0.004(4)
C5 0.041(5) 0.042(5) 0.032(5) 0.013(4) -0.002(4) 0.012(4)
C4' 0.048(6) 0.041(6) 0.050(6) 0.014(5) 0.002(5) 0.010(5)
C5' 0.036(6) 0.098(10) 0.055(7) 0.048(7) -0.001(5) 0.019(6)
C6 0.038(2) 0.066(3) 0.032(2) 0.001(2) 0.000(2) 0.003(2)
C7 0.036(5) 0.047(6) 0.039(5) 0.004(4) 0.006(5) 0.010(5)
C8 0.033(5) 0.038(5) 0.035(5) 0.004(4) 0.002(4) 0.010(4)
C7' 0.058(7) 0.058(7) 0.025(5) -0.003(5) -0.004(5) 0.018(6)
C8' 0.041(5) 0.040(5) 0.027(4) 0.000(4) 0.004(4) 0.012(4)
C9 0.056(4) 0.120(6) 0.037(3) 0.020(4) 0.001(3) 0.025(4)
O4 0.138(14) 0.116(10) 0.046(6) -0.004(6) -0.049(9) -0.045(10)
O5 0.099(12) 0.25(2) 0.064(7) -0.026(9) -0.038(9) 0.083(12)
O4' 0.096(10) 0.093(9) 0.057(6) -0.035(8) -0.032(8) 0.041(8)
O5' 0.067(8) 0.146(9) 0.046(5) -0.040(6) -0.040(5) 0.068(7)
C10 0.027(4) 0.037(5) 0.028(4) -0.001(3) 0.007(3) 0.006(3)
C11 0.029(4) 0.049(5) 0.030(4) 0.001(4) -0.004(3) 0.013(4)
C10' 0.027(4) 0.028(4) 0.033(4) 0.002(3) -0.005(3) -0.001(3)
C11' 0.041(5) 0.050(6) 0.023(4) 0.008(4) -0.001(4) 0.004(4)
C12 0.0251(19) 0.044(2) 0.023(2) -0.0021(18) -0.0010(16) 0.0047(17)
C13 0.032(4) 0.056(6) 0.029(4) -0.005(4) 0.000(3) 0.019(4)
C14 0.024(4) 0.060(6) 0.027(4) -0.005(4) -0.003(3) 0.017(4)
C13' 0.034(4) 0.031(5) 0.046(5) -0.013(4) 0.001(4) -0.001(4)
C14' 0.034(4) 0.033(5) 0.038(5) 0.004(4) 0.003(4) 0.003(4)
C15 0.035(12) 0.048(13) 0.015(11) -0.008(9) -0.007(8) -0.020(9)
C16 0.052(6) 0.076(8) 0.018(5) -0.005(5) 0.000(4) 0.028(6)
C17 0.033(5) 0.122(14) 0.038(7) 0.020(8) -0.002(5) 0.013(6)
N2 0.056(7) 0.157(15) 0.032(7) -0.001(8) -0.013(5) -0.024(9)
C18 0.047(6) 0.058(6) 0.032(5) -0.007(4) 0.005(4) 0.012(5)
C19 0.047(6) 0.054(6) 0.024(4) -0.002(4) 0.004(4) 0.017(5)
C15' 0.030(12) 0.080(18) 0.036(15) 0.004(12) 0.001(10) 0.021(10)
C16' 0.054(8) 0.152(15) 0.032(7) 0.019(8) 0.007(6) 0.011(8)
C17' 0.055(8) 0.21(3) 0.040(9) 0.018(12) 0.010(7) 0.053(11)
N2' 0.071(8) 0.085(8) 0.056(8) -0.035(7) 0.008(6) 0.014(6)
C18' 0.100(12) 0.196(19) 0.044(7) -0.063(10) -0.011(8) 0.028(12)
C19' 0.054(8) 0.116(12) 0.063(8) -0.049(8) -0.001(6) 0.005(7)

loop_
_atom_type_symbol
_atom_type_description
_atom_type_scat_dispersion_real
_atom_type_scat_dispersion_imag
_atom_type_scat_source
C C 0.0033 0.0016 'International Tables Vol C Tables 4.2.6.8 and 6.1.1.4'
H H 0.0000 0.0000 'International Tables Vol C Tables 4.2.6.8 and 6.1.1.4'
N N 0.0061 0.0033 'International Tables Vol C Tables 4.2.6.8 and 6.1.1.4'
O O 0.0106 0.0060 'International Tables Vol C Tables 4.2.6.8 and 6.1.1.4'
Co Co 0.3494 0.9721 'International Tables Vol C Tables 4.2.6.8 and 6.1.1.4'

loop_
_geom_angle_atom_site_label_1
_geom_angle_atom_site_label_2
_geom_angle_atom_site_label_3
_geom_angle
_geom_angle_site_symmetry_1
_geom_angle_site_symmetry_3
_geom_angle_publ_flag
O2 Co1 O2 179.997(2) 2_856 1_455 ?
O2 Co1 O1 93.13(10) 2_856 . ?
O2 Co1 O1 86.87(10) 1_455 . ?
O2 Co1 O1 86.87(10) 2_856 2_756 ?
O2 Co1 O1 93.13(10) 1_455 2_756 ?
O1 Co1 O1 180.0 . 2_756 ?
O2 Co1 N1 94.93(11) 2_856 2_756 ?
O2 Co1 N1 85.08(11) 1_455 2_756 ?
O1 Co1 N1 92.09(11) . 2_756 ?
O1 Co1 N1 87.91(10) 2_756 2_756 ?
O2 Co1 N1 85.07(11) 2_856 . ?
O2 Co1 N1 94.92(11) 1_455 . ?
O1 Co1 N1 87.91(10) . . ?
O1 Co1 N1 92.09(11) 2_756 . ?
N1 Co1 N1 180.0 2_756 . ?
C1 O1 Co1 129.6(2) . . ?
C1 O2 Co1 146.6(2) . 1_655 ?
C3 O3 C2 118.6(3) . . ?
C14 N1 C14' 61.8(5) . . ?
C14 N1 C10' 81.9(5) . . ?
C14' N1 C10' 117.7(5) . . ?
C14 N1 C10 115.2(5) . . ?
C14' N1 C10 84.1(5) . . ?
C10' N1 C10 67.2(5) . . ?
C14 N1 Co1 123.7(4) . . ?
C14' N1 Co1 120.2(4) . . ?
C10' N1 Co1 122.0(4) . . ?
C10 N1 Co1 121.1(4) . . ?
O2 C1 O1 126.8(4) . . ?
O2 C1 C2 114.5(3) . . ?
O1 C1 C2 118.7(3) . . ?
O3 C2 C1 115.9(3) . . ?
O3 C2 H2A 108.3 . . ?
C1 C2 H2A 108.3 . . ?
O3 C2 H2B 108.3 . . ?
C1 C2 H2B 108.3 . . ?
H2A C2 H2B 107.4 . . ?
O3 C3 C4 117.6(5) . . ?
O3 C3 C8' 126.8(5) . . ?
C4 C3 C8' 103.6(6) . . ?
O3 C3 C4' 114.0(5) . . ?
C8' C3 C4' 119.2(6) . . ?
O3 C3 C8 122.4(5) . . ?
C4 C3 C8 120.0(6) . . ?
C4' C3 C8 109.4(6) . . ?
C3 C4 C5 120.7(8) . . ?
C3 C4 H4A 119.6 . . ?
C5 C4 H4A 119.6 . . ?
C6 C5 C4 121.0(8) . . ?
C6 C5 H5 119.5 . . ?
C4 C5 H5 119.5 . . ?
C5' C4' C3 118.6(9) . . ?
C5' C4' H4'A 120.7 . . ?
C3 C4' H4'A 120.7 . . ?
C4' C5' C6 119.2(9) . . ?
C4' C5' H5'A 120.4 . . ?
C6 C5' H5'A 120.4 . . ?
C7' C6 C5 104.3(7) . . ?
C5 C6 C7 119.4(6) . . ?
C7' C6 C5' 118.5(7) . . ?
C7 C6 C5' 107.0(6) . . ?
C7' C6 C9 118.4(6) . . ?
C5 C6 C9 122.0(5) . . ?
C7 C6 C9 118.4(6) . . ?
C5' C6 C9 123.2(6) . . ?
C8 C7 C6 119.2(8) . . ?
C8 C7 H7A 120.4 . . ?
C6 C7 H7A 120.4 . . ?
C7 C8 C3 119.6(8) . . ?
C7 C8 H8A 120.2 . . ?
C3 C8 H8A 120.2 . . ?
C6 C7' C8' 124.5(9) . . ?
C6 C7' H7'A 117.8 . . ?
C8' C7' H7'A 117.8 . . ?
C3 C8' C7' 120.1(8) . . ?
C3 C8' H8'A 120.0 . . ?
C7' C8' H8'A 120.0 . . ?
O4 C9 O5' 108.6(11) . . ?
O4' C9 O5' 126.2(10) . . ?
O4 C9 O5 124.0(13) . . ?
O4' C9 O5 121.3(13) . . ?
O4 C9 C6 126.7(11) . . ?
O4' C9 C6 117.6(9) . . ?
O5' C9 C6 116.3(7) . . ?
O5 C9 C6 109.3(9) . . ?
C9 O5 H5A 111.0 . . ?
C9 O5 H5A' 87.3 . . ?
C9 O5' H5A 101.1 . . ?
C9 O5' H5A' 114.9 . . ?
H5A O5' H5A' 53.4 . . ?
C11 C10 N1 123.0(6) . . ?
C11 C10 H10A 118.5 . . ?
N1 C10 H10A 118.5 . . ?
C10 C11 C12 120.0(6) . . ?
C10 C11 H11A 120.0 . . ?
C12 C11 H11A 120.0 . . ?
N1 C10' C11' 121.7(7) . . ?
N1 C10' H10B 119.1 . . ?
C11' C10' H10B 119.1 . . ?
C12 C11' C10' 122.1(7) . . ?
C12 C11' H11B 119.0 . . ?
C10' C11' H11B 119.0 . . ?
C11' C12 C11 64.7(5) . . ?
C11' C12 C13 81.2(5) . . ?
C11 C12 C13 116.7(5) . . ?
C11' C12 C13' 114.5(5) . . ?
C11 C12 C13' 85.1(5) . . ?
C13 C12 C13' 62.1(5) . . ?
C11' C12 C15' 125.1(5) . . ?
C11 C12 C15' 118.9(4) . . ?
C13 C12 C15' 124.4(5) . . ?
C13' C12 C15' 120.4(5) . . ?
C11' C12 C15 121.4(5) . . ?
C11 C12 C15 120.5(4) . . ?
C13 C12 C15 122.8(5) . . ?
C13' C12 C15 124.1(5) . . ?
C14 C13 C12 119.6(7) . . ?
C14 C13 H13A 120.2 . . ?
C12 C13 H13A 120.2 . . ?
N1 C14 C13 125.3(7) . . ?
N1 C14 H14A 117.3 . . ?
C13 C14 H14A 117.3 . . ?
C14' C13' C12 120.4(7) . . ?
C14' C13' H13B 119.8 . . ?
C12 C13' H13B 119.8 . . ?
N1 C14' C13' 123.3(7) . . ?
N1 C14' H14B 118.4 . . ?
C13' C14' H14B 118.4 . . ?
C16 C15 C19 120.0 . . ?
C16 C15 C12 120.4(3) . . ?
C19 C15 C12 119.6(3) . . ?
C15 C16 C17 120.0 . . ?
C15 C16 H16A 120.0 . . ?
C17 C16 H16A 120.0 . . ?
N2 C17 C16 120.0 . . ?
N2 C17 H17A 120.0 . . ?
C16 C17 H17A 120.0 . . ?
C18 N2 C17 120.0 . . ?
N2 C18 C19 120.0 . . ?
N2 C18 H18A 120.0 . . ?
C19 C18 H18A 120.0 . . ?
C18 C19 C15 120.0 . . ?
C18 C19 H19A 120.0 . . ?
C15 C19 H19A 120.0 . . ?
C16' C15' C19' 120.0 . . ?
C16' C15' C12 121.5(3) . . ?
C19' C15' C12 118.4(3) . . ?
C15' C16' C17' 120.0 . . ?
C15' C16' H16B 120.0 . . ?
C17' C16' H16B 120.0 . . ?
N2' C17' C16' 120.0 . . ?
N2' C17' H17B 120.0 . . ?
C16' C17' H17B 120.0 . . ?
C17' N2' C18' 120.0 . . ?
N2' C18' C19' 120.0 . . ?
N2' C18' H18B 120.0 . . ?
C19' C18' H18B 120.0 . . ?
C18' C19' C15' 120.0 . . ?
C18' C19' H19B 120.0 . . ?
C15' C19' H19B 120.0 . . ?

loop_
_geom_bond_atom_site_label_1
_geom_bond_atom_site_label_2
_geom_bond_distance
_geom_bond_site_symmetry_2
_geom_bond_publ_flag
Co1 O2 2.079(3) 2_856 ?
Co1 O2 2.079(3) 1_455 ?
Co1 O1 2.100(3) . ?
Co1 O1 2.100(3) 2_756 ?
Co1 N1 2.200(3) 2_756 ?
Co1 N1 2.200(3) . ?
O1 C1 1.251(4) . ?
O2 C1 1.249(4) . ?
O2 Co1 2.079(3) 1_655 ?
O3 C3 1.360(5) . ?
O3 C2 1.439(4) . ?
N1 C14 1.313(8) . ?
N1 C14' 1.322(9) . ?
N1 C10' 1.345(8) . ?
N1 C10 1.382(8) . ?
C1 C2 1.514(5) . ?
C2 H2A 0.9700 . ?
C2 H2B 0.9700 . ?
C3 C4 1.368(10) . ?
C3 C8' 1.374(10) . ?
C3 C4' 1.407(10) . ?
C3 C8 1.412(10) . ?
C4 C5 1.390(12) . ?
C4 H4A 0.9300 . ?
C5 C6 1.355(10) . ?
C5 H5 0.9300 . ?
C4' C5' 1.403(14) . ?
C4' H4'A 0.9300 . ?
C5' C6 1.459(14) . ?
C5' H5'A 0.9300 . ?
C6 C7' 1.270(11) . ?
C6 C7 1.443(11) . ?
C6 C9 1.511(6) . ?
C7 C8 1.387(12) . ?
C7 H7A 0.9300 . ?
C8 H8A 0.9300 . ?
C7' C8' 1.377(12) . ?
C7' H7'A 0.9300 . ?
C8' H8'A 0.9300 . ?
C9 O4 1.205(9) . ?
C9 O4' 1.226(9) . ?
C9 O5' 1.271(7) . ?
C9 O5 1.290(8) . ?
O5 H5A 0.8742 . ?
O5' H5A' 0.8500 . ?
C10 C11 1.378(11) . ?
C10 H10A 0.9300 . ?
C11 C12 1.386(9) . ?
C11 H11A 0.9300 . ?
C10' C11' 1.385(11) . ?
C10' H10B 0.9300 . ?
C11' C12 1.377(10) . ?
C11' H11B 0.9300 . ?
C12 C13 1.391(9) . ?
C12 C13' 1.421(10) . ?
C12 C15' 1.482(4) . ?
C12 C15 1.506(4) . ?
C13 C14 1.373(11) . ?
C13 H13A 0.9300 . ?
C14 H14A 0.9300 . ?
C13' C14' 1.378(11) . ?
C13' H13B 0.9300 . ?
C14' H14B 0.9300 . ?
C15 C16 1.3900 . ?
C15 C19 1.3900 . ?
C16 C17 1.3900 . ?
C16 H16A 0.9300 . ?
C17 N2 1.3900 . ?
C17 H17A 0.9300 . ?
N2 C18 1.3900 . ?
C18 C19 1.3900 . ?
C18 H18A 0.9300 . ?
C19 H19A 0.9300 . ?
C15' C16' 1.3900 . ?
C15' C19' 1.3900 . ?
C16' C17' 1.3900 . ?
C16' H16B 0.9300 . ?
C17' N2' 1.3900 . ?
C17' H17B 0.9300 . ?
N2' C18' 1.3900 . ?
C18' C19' 1.3900 . ?
C18' H18B 0.9300 . ?
C19' H19B 0.9300 . ?

loop_
_geom_torsion_atom_site_label_1
_geom_torsion_atom_site_label_2
_geom_torsion_atom_site_label_3
_geom_torsion_atom_site_label_4
_geom_torsion
_geom_torsion_site_symmetry_1
_geom_torsion_site_symmetry_2
_geom_torsion_site_symmetry_3
_geom_torsion_site_symmetry_4
_geom_torsion_publ_flag
O2 Co1 O1 C1 -33.5(3) 2_856 . . . ?
O2 Co1 O1 C1 146.6(3) 1_455 . . . ?
N1 Co1 O1 C1 61.6(3) 2_756 . . . ?
N1 Co1 O1 C1 -118.4(3) . . . . ?
O2 Co1 N1 C14 -19.7(5) 2_856 . . . ?
O2 Co1 N1 C14 160.3(5) 1_455 . . . ?
O1 Co1 N1 C14 73.7(5) . . . . ?
O1 Co1 N1 C14 -106.3(5) 2_756 . . . ?
O2 Co1 N1 C14' 54.7(5) 2_856 . . . ?
O2 Co1 N1 C14' -125.3(5) 1_455 . . . ?
O1 Co1 N1 C14' 148.0(5) . . . . ?
O1 Co1 N1 C14' -32.0(5) 2_756 . . . ?
O2 Co1 N1 C10' -122.1(4) 2_856 . . . ?
O2 Co1 N1 C10' 57.9(4) 1_455 . . . ?
O1 Co1 N1 C10' -28.8(4) . . . . ?
O1 Co1 N1 C10' 151.2(4) 2_756 . . . ?
O2 Co1 N1 C10 156.9(4) 2_856 . . . ?
O2 Co1 N1 C10 -23.1(4) 1_455 . . . ?
O1 Co1 N1 C10 -109.8(4) . . . . ?
O1 Co1 N1 C10 70.2(4) 2_756 . . . ?
Co1 O2 C1 O1 104.1(5) 1_655 . . . ?
Co1 O2 C1 C2 -77.7(5) 1_655 . . . ?
Co1 O1 C1 O2 1.6(5) . . . . ?
Co1 O1 C1 C2 -176.5(2) . . . . ?
C3 O3 C2 C1 -76.2(4) . . . . ?
O2 C1 C2 O3 -180.0(3) . . . . ?
O1 C1 C2 O3 -1.6(5) . . . . ?
C2 O3 C3 C4 162.2(6) . . . . ?
C2 O3 C3 C8' 26.0(8) . . . . ?
C2 O3 C3 C4' -156.6(6) . . . . ?
C2 O3 C3 C8 -21.1(7) . . . . ?
O3 C3 C4 C5 179.9(7) . . . . ?
C8' C3 C4 C5 -34.9(11) . . . . ?
C4' C3 C4 C5 85.8(12) . . . . ?
C8 C3 C4 C5 3.1(12) . . . . ?
C3 C4 C5 C6 -4.1(14) . . . . ?
O3 C3 C4' C5' -179.7(8) . . . . ?
C4 C3 C4' C5' -75.2(12) . . . . ?
C8' C3 C4' C5' -2.1(13) . . . . ?
C8 C3 C4' C5' 39.2(12) . . . . ?
C3 C4' C5' C6 1.6(15) . . . . ?
C4 C5 C6 C7' 40.7(12) . . . . ?
C4 C5 C6 C7 3.7(13) . . . . ?
C4 C5 C6 C5' -77.1(11) . . . . ?
C4 C5 C6 C9 178.2(8) . . . . ?
C4' C5' C6 C7' -1.1(14) . . . . ?
C4' C5' C6 C5 76.1(12) . . . . ?
C4' C5' C6 C7 -39.8(12) . . . . ?
C4' C5' C6 C9 177.6(8) . . . . ?
C7' C6 C7 C8 -76.7(12) . . . . ?
C5 C6 C7 C8 -2.4(13) . . . . ?
C5' C6 C7 C8 38.2(12) . . . . ?
C9 C6 C7 C8 -177.1(8) . . . . ?
C6 C7 C8 C3 1.5(14) . . . . ?
O3 C3 C8 C7 -178.5(7) . . . . ?
C4 C3 C8 C7 -1.9(12) . . . . ?
C8' C3 C8 C7 71.5(10) . . . . ?
C4' C3 C8 C7 -41.3(11) . . . . ?
C5 C6 C7' C8' -38.2(14) . . . . ?
C7 C6 C7' C8' 81.8(15) . . . . ?
C5' C6 C7' C8' 1.2(16) . . . . ?
C9 C6 C7' C8' -177.6(9) . . . . ?
O3 C3 C8' C7' 179.4(8) . . . . ?
C4 C3 C8' C7' 38.6(11) . . . . ?
C4' C3 C8' C7' 2.1(13) . . . . ?
C8 C3 C8' C7' -82.7(12) . . . . ?
C6 C7' C8' C3 -1.8(17) . . . . ?
C7' C6 C9 O4 -4.6(15) . . . . ?
C5 C6 C9 O4 -136.5(13) . . . . ?
C7 C6 C9 O4 38.0(15) . . . . ?
C5' C6 C9 O4 176.7(13) . . . . ?
C7' C6 C9 O4' -38.8(14) . . . . ?
C5 C6 C9 O4' -170.7(12) . . . . ?
C7 C6 C9 O4' 3.8(13) . . . . ?
C5' C6 C9 O4' 142.5(12) . . . . ?
C7' C6 C9 O5' 139.7(11) . . . . ?
C5 C6 C9 O5' 7.7(12) . . . . ?
C7 C6 C9 O5' -177.7(10) . . . . ?
C5' C6 C9 O5' -39.0(12) . . . . ?
C7' C6 C9 O5 177.8(10) . . . . ?
C5 C6 C9 O5 45.8(11) . . . . ?
C7 C6 C9 O5 -139.6(10) . . . . ?
C5' C6 C9 O5 -0.9(11) . . . . ?
C14 N1 C10 C11 -4.1(10) . . . . ?
C14' N1 C10 C11 -59.1(8) . . . . ?
C10' N1 C10 C11 64.4(8) . . . . ?
Co1 N1 C10 C11 179.0(6) . . . . ?
N1 C10 C11 C12 4.0(12) . . . . ?
C14 N1 C10' C11' 58.1(8) . . . . ?
C14' N1 C10' C11' 6.1(10) . . . . ?
C10 N1 C10' C11' -63.7(8) . . . . ?
Co1 N1 C10' C11' -177.1(6) . . . . ?
N1 C10' C11' C12 -2.9(12) . . . . ?
C10' C11' C12 C11 69.6(8) . . . . ?
C10' C11' C12 C13 -55.5(8) . . . . ?
C10' C11' C12 C13' -1.7(10) . . . . ?
C10' C11' C12 C15' 178.3(6) . . . . ?
C10' C11' C12 C15 -178.8(6) . . . . ?
C10 C11 C12 C11' -67.6(8) . . . . ?
C10 C11 C12 C13 -2.9(10) . . . . ?
C10 C11 C12 C13' 52.5(8) . . . . ?
C10 C11 C12 C15' 174.6(6) . . . . ?
C10 C11 C12 C15 179.5(6) . . . . ?
C11' C12 C13 C14 58.1(9) . . . . ?
C11 C12 C13 C14 2.3(11) . . . . ?
C13' C12 C13 C14 -65.7(8) . . . . ?
C15' C12 C13 C14 -175.1(7) . . . . ?
C15 C12 C13 C14 179.9(7) . . . . ?
C14' N1 C14 C13 71.2(9) . . . . ?
C10' N1 C14 C13 -56.5(9) . . . . ?
C10 N1 C14 C13 3.6(11) . . . . ?
Co1 N1 C14 C13 -179.7(7) . . . . ?
C12 C13 C14 N1 -2.9(14) . . . . ?
C11' C12 C13' C14' 3.1(10) . . . . ?
C11 C12 C13' C14' -56.2(8) . . . . ?
C13 C12 C13' C14' 67.6(8) . . . . ?
C15' C12 C13' C14' -176.9(6) . . . . ?
C15 C12 C13' C14' -180.0(6) . . . . ?
C14 N1 C14' C13' -67.0(8) . . . . ?
C10' N1 C14' C13' -4.7(10) . . . . ?
C10 N1 C14' C13' 55.7(8) . . . . ?
Co1 N1 C14' C13' 178.4(6) . . . . ?
C12 C13' C14' N1 0.1(12) . . . . ?
C11' C12 C15 C16 -55.7(7) . . . . ?
C11 C12 C15 C16 21.5(7) . . . . ?
C13 C12 C15 C16 -156.0(6) . . . . ?
C13' C12 C15 C16 127.6(5) . . . . ?
C15' C12 C15 C16 91.8(2) . . . . ?
C11' C12 C15 C19 126.2(6) . . . . ?
C11 C12 C15 C19 -156.7(5) . . . . ?
C13 C12 C15 C19 25.8(7) . . . . ?
C13' C12 C15 C19 -50.6(7) . . . . ?
C15' C12 C15 C19 -86.4(2) . . . . ?
C19 C15 C16 C17 0.0 . . . . ?
C12 C15 C16 C17 -178.2(5) . . . . ?
C15 C16 C17 N2 0.0 . . . . ?
C16 C17 N2 C18 0.0 . . . . ?
C17 N2 C18 C19 0.0 . . . . ?
N2 C18 C19 C15 0.0 . . . . ?
C16 C15 C19 C18 0.0 . . . . ?
C12 C15 C19 C18 178.2(5) . . . . ?
C11' C12 C15' C16' -20.0(7) . . . . ?
C11 C12 C15' C16' 57.9(6) . . . . ?
C13 C12 C15' C16' -124.8(6) . . . . ?
C13' C12 C15' C16' 160.0(5) . . . . ?
C15 C12 C15' C16' -54.2(2) . . . . ?
C11' C12 C15' C19' 162.9(6) . . . . ?
C11 C12 C15' C19' -119.2(5) . . . . ?
C13 C12 C15' C19' 58.1(7) . . . . ?
C13' C12 C15' C19' -17.1(6) . . . . ?
C15 C12 C15' C19' 128.7(2) . . . . ?
C19' C15' C16' C17' 0.0 . . . . ?
C12 C15' C16' C17' -177.1(4) . . . . ?
C15' C16' C17' N2' 0.0 . . . . ?
C16' C17' N2' C18' 0.0 . . . . ?
C17' N2' C18' C19' 0.0 . . . . ?
N2' C18' C19' C15' 0.0 . . . . ?
C16' C15' C19' C18' 0.0 . . . . ?
C12 C15' C19' C18' 177.2(4) . . . . ?
